data_2000626
loop_
_publ_author_name
'Sicheri, F. V.'
'Derry, W. B.'
'Gupta, R. S.'
'Yang, D. S.-C.'

_publ_section_title
;
 Structure of
 5-(2-hydroxyethoxy)-6-[1-(4-methoxyphenyl)ethyl]-1,3-benzodioxole
;
_journal_issue 9
_journal_name_full 'Acta Crystallographica Section C'
_journal_page_first 1687
_journal_page_last 1689
_journal_paper_doi 10.1107/S0108270192001197
_journal_volume 48
_journal_year 1992
_chemical_formula_sum 'C18 H20 O5'
_chemical_formula_weight 316.35
_symmetry_cell_setting orthorhombic
_symmetry_space_group_name_H-M 'P b c a'
_cell_angle_alpha 90
_cell_angle_beta 90
_cell_angle_gamma 90
_cell_formula_units_Z 8
_cell_length_a 16.800(2)
_cell_length_b 20.071(2)
_cell_length_c 9.4290(10)
_cell_volume 3179.4(6)
_diffrn_radiation_type Cu
_diffrn_radiation_wavelength 1.54178
_exptl_absorpt_coefficient_mu 0.753
_exptl_crystal_density_diffrn 1.322
_exptl_crystal_density_meas 1.36(7)
_exptl_crystal_F_000 1344
_cod_data_source_file br0013.cif
_cod_data_source_block br0013a
_cod_original_cell_volume 3179.4(5)
_cod_database_code 2000626

loop_
_atom_site_label
_atom_site_fract_x
_atom_site_fract_y
_atom_site_fract_z
O(19) .28860(10) .19862(9) .4709(2)
O(20) .18030(10) .14490(10) .3721(2)
O(21) .39970(10) -.01110(10) .6424(2)
O(22) .4847(2) -.05950(10) .8882(3)
O(23) .51320(10) -.22160(10) .2186(2)
C(1) .2230(2) .2055(2) .3763(4)
C(2) .2320(2) .09840(10) .4315(3)
C(3) .2230(2) .03080(10) .4399(3)
C(4) .28130(10) -.00590(10) .5117(3)
C(5) .34610(10) .02790(10) .5719(3)
C(6) .3543(2) .09740(10) .5621(3)
C(7) .2960(2) .13050(10) .4906(3)
C(8) .4703(2) .01930(10) .6955(3)
C(9) .5187(2) -.0338(2) .7651(4)
C(10) .2762(2) -.08130(10) .5285(3)
C(11) .1944(2) -.1104(2) .4910(4)
C(12) .3409(2) -.11790(10) .4468(3)
C(13) .3952(2) -.15850(10) .5161(3)
C(14) .4526(2) -.19460(10) .4441(3)
C(15) .4568(2) -.18970(10) .2992(3)
C(16) .4039(2) -.14900(10) .2261(3)
C(17) .3463(2) -.11370(10) .2995(3)
C(18) .5607(2) -.2709(2) .2861(4)
H(1A) .24 .22 .28
H(1B) .19 .24 .41
H(3) .18 .01 .40
H(6) .40 .12 .60
H(8A) .50 .04 .62
H(8B) .46 .05 .76
H(9A) .53 -.07 .70
H(9B) .57 -.02 .79
H(10) .28 -.09 .63
H(11A) .19 -.16 .51
H(11B) .18 -.10 .39
H(11C) .15 -.09 .54
H(13) .39 -.16 .62
H(14) .49 -.22 .49
H(16) .41 -.15 .13
H(17) .31 -.09 .25
H(18SA) .59 -.29 .22
H(18B) .59 -.25 .35
H(18C) .53 -.30 .33
H(22) .47 -.02 .95

loop_
_geom_angle_atom_site_label_1
_geom_angle_atom_site_label_2
_geom_angle_atom_site_label_3
_geom_angle
C(1) O(19) C(7) 104.4(2)
C(1) O(20) C(2) 104.3(2)
C(5) O(21) C(8) 118.4(2)
C(15) O(23) C(18) 1117.6(2)
O(19) C(1) O(20) 109.1(2)
O(20) C(2) C(3) 128.2(2)
O(20) C(2) C(7) 109.8(2)
C(3) C(2) C(7) 121.9(2)
C(2) C(3) C(4) 118.2(2)
C(3) C(4) C(5) 119.0(2)
C(3) C(4) C(10) 122.2(2)
C(5) C(4) C(10) 118.8(2)
O(21) C(5) C(4) 115.6(2)
O(21) C(5) C(6) 122.4(2)
C(4) C(5) C(6) 122.0(2)
C(5) C(6) C(7) 116.4(2)
O(19) C(7) C(2) 109.8(2)
O(19) C(7) C(6) 127.7(2)
C(2) C(7) C(6) 122.5(2)
O(21) C(8) C(9) 107.7(2)
O(22) C(9) C(8) 114.0(3)
C(4) C(10) C(11) 113.9(2)
C(4) C(10) C(12) 112.7(2)
C(11) C(10) C(12) 109.8(2)
C(10) C(12) C(13) 121.0(2)
C(10) C(12) C(17) 121.4(2)
C(13) C(12) C(17) 117.6(2)
C(12) C(13) C(14) 122.3(2)
C(13) C(14) C(15) 119.2(3)
O(23) C(15) C(14) 123.6(2)
O(23) C(15) C(16) 116.2(2)
C(14) C(15) C(16) 120.2(3)
C(15) C(16) C(17) 120.0(3)
C(12) C(17) C(16) 120.8(2)

loop_
_geom_bond_atom_site_label_1
_geom_bond_atom_site_label_2
_geom_bond_distance
O(19) C(1) 1.424(4)
O(19) C(7) 1.386(3)
O(20) C(1) 1.414(4)
O(20) C(2) 1.393(3)
O(21) C(5) 1.366(3)
O(21) C(8) 1.424(3)
O(22) C(9) 1.393(4)
O(23) C(15) 1.373(3)
O(23) C(18) 1.421(4)
C(2) C(3) 1.368(4)
C(2) C(7) 1.371(4)
C(3) C(4) 1.400(4)
C(4) C(5) 1.402(4)
C(4) C(10) 1.524(4)
C(5) C(6) 1.405(4)
C(6) C(7) 1.362(4)
C(8) C(9) 1.492(4)
C(10) C(11) 1.535(4)
C(10) C(12) 1.522(4)
C(12) C(13) 1.386(4)
C(12) C(17) 1.395(4)
C(13) C(14) 1.384(4)
C(14) C(15) 1.372(4)
C(15) C(16) 1.391(4)
C(16) C(17) 1.385(4)
